data_1552580
loop_
_publ_author_name
'Su, Jun-Cheng'
'Cheng, Wen'
'Song, Jian-Guo'
'Zhong, Yuan-Lin'
'Huang, Xiao-Jun'
'Jiang, Ren-Wang'
'Li, Yao-Lan'
'Li, Man-Mei'
'Ye, Wen-Cai'
'Wang, Ying'

_publ_section_title
;
 Macrocyclic Diterpenoids from <i>Euphorbia helioscopia</i> and Their
 Potential Anti-inflammatory Activity.
;
_journal_issue 10
_journal_name_full 'Journal of natural products'
_journal_page_first 2818
_journal_page_last 2827
_journal_paper_doi 10.1021/acs.jnatprod.9b00519
_journal_volume 82
_journal_year 2019
_chemical_absolute_configuration ad
_chemical_compound_source 'Euphorbia helioscopia'
_chemical_formula_moiety 'C31 H40 O8'
_chemical_formula_sum 'C31 H40 O8'
_chemical_formula_weight 540.63
_chemical_name_common 'euphoscopin A'
_chemical_name_systematic 'euphoscopin A'
_space_group_crystal_system monoclinic
_space_group_IT_number 4
_space_group_name_Hall 'P 2yb'
_space_group_name_H-M_alt 'P 1 21 1'
_atom_sites_solution_hydrogens geom
_atom_sites_solution_primary dual
_audit_creation_date 2019-04-26
_audit_creation_method
;
Olex2 1.2
(compiled 2018.05.29 svn.r3508 for OlexSys, GUI svn.r5506)
;
_audit_update_record
;
2019-06-04 deposited with the CCDC.	2019-06-04 downloaded from the CCDC.
;
_cell_angle_alpha 90
_cell_angle_beta 92.0110(10)
_cell_angle_gamma 90
_cell_formula_units_Z 2
_cell_length_a 8.83040(10)
_cell_length_b 11.79900(10)
_cell_length_c 13.78790(10)
_cell_measurement_reflns_used 11768
_cell_measurement_temperature 100.00(10)
_cell_measurement_theta_max 73.3830
_cell_measurement_theta_min 4.9180
_cell_volume 1435.68(2)
_computing_cell_refinement 'CrysAlisPro 1.171.38.43f (Rigaku OD, 2015)'
_computing_data_collection 'CrysAlisPro 1.171.38.43f (Rigaku OD, 2015)'
_computing_data_reduction 'CrysAlisPro 1.171.38.43f (Rigaku OD, 2015)'
_computing_molecular_graphics 'Olex2 (Dolomanov et al., 2009)'
_computing_publication_material 'Olex2 (Dolomanov et al., 2009)'
_computing_structure_refinement 'ShelXL (Sheldrick, 2015)'
_computing_structure_solution 'ShelXT (Sheldrick, 2015)'
_diffrn_ambient_environment N~2~
_diffrn_ambient_temperature 100.00(10)
_diffrn_detector 'CCD plate'
_diffrn_detector_area_resol_mean 5.2684
_diffrn_detector_type AtlasS2
_diffrn_measured_fraction_theta_full 1.000
_diffrn_measured_fraction_theta_max 0.992
_diffrn_measurement_details
;
List of Runs (angles in degrees, time in seconds):

  # Type    Start    End  Width  t~exp~   \w     \q     \k     \f   Frames
#--------------------------------------------------------------------------
  1  \w   -117.00 -14.00   1.00    1.00    --  -40.46 -37.00  90.00  103
  2  \w   -114.00 -11.00   1.00    1.00    --  -40.46 -57.00-150.00  103
  3  \w   -117.00 -14.00   1.00    1.00    --  -40.46 -37.00-150.00  103
  4  \w    -74.00  38.00   1.00    1.00    --  -40.46  77.00 -30.00  112
  5  \w     23.00  98.00   1.00    1.00    --   40.46-125.00 -90.00   75
  6  \w      1.00  82.00   1.00    1.00    --   40.46 -99.00  90.00   81
  7  \w     11.00 114.00   1.00    1.00    --   40.46  57.00-120.00  103
  8  \w     23.00 109.00   1.00    1.94    --  107.48 -94.00  30.00   86
  9  \w     80.00 178.00   1.00    1.94    --  107.48  45.00-180.00   98
 10  \w     74.00 178.00   1.00    1.94    --  107.48  77.00 -90.00  104
 11  \w     80.00 178.00   1.00    1.94    --  107.48  45.00 150.00   98
 12  \w     74.00 178.00   1.00    1.94    --  107.48  77.00-180.00  104
 13  \w     77.00 178.00   1.00    1.94    --  107.48  61.00 150.00  101
 14  \w     77.00 178.00   1.00    1.94    --  107.48  61.00 120.00  101
 15  \w    100.00 178.00   1.00    1.94    --  107.48 111.00  90.00   78
 16  \w    100.00 178.00   1.00    1.94    --  107.48 111.00 -60.00   78
 17  \w     74.00 178.00   1.00    1.94    --  107.48  77.00 120.00  104
 18  \w     80.00 178.00   1.00    1.94    --  107.48  45.00-120.00   98
 19  \w     74.00 178.00   1.00    1.94    --  107.48  77.00 150.00  104
 20  \w     74.00 171.00   1.00    1.94    --  107.48  77.00  90.00   97
;
_diffrn_measurement_device 'four-circle diffractometer'
_diffrn_measurement_device_type 'SuperNova, Dual, Cu at zero, AtlasS2'
_diffrn_measurement_method '\w scans'
_diffrn_orient_matrix_type 'CrysAlisPro convention (1999,Acta A55,543-557)'
_diffrn_orient_matrix_UB_11 0.1040860000
_diffrn_orient_matrix_UB_12 -0.0653890000
_diffrn_orient_matrix_UB_13 0.0724000000
_diffrn_orient_matrix_UB_21 0.1326065000
_diffrn_orient_matrix_UB_22 0.0131254000
_diffrn_orient_matrix_UB_23 -0.0687558000
_diffrn_orient_matrix_UB_31 0.0450522000
_diffrn_orient_matrix_UB_32 0.1123319000
_diffrn_orient_matrix_UB_33 0.0502753000
_diffrn_radiation_monochromator mirror
_diffrn_radiation_probe x-ray
_diffrn_radiation_type CuK\a
_diffrn_radiation_wavelength 1.54184
_diffrn_reflns_av_R_equivalents 0.0270
_diffrn_reflns_av_unetI/netI 0.0278
_diffrn_reflns_Laue_measured_fraction_full 1.000
_diffrn_reflns_Laue_measured_fraction_max 0.992
_diffrn_reflns_limit_h_max 10
_diffrn_reflns_limit_h_min -9
_diffrn_reflns_limit_k_max 14
_diffrn_reflns_limit_k_min -14
_diffrn_reflns_limit_l_max 17
_diffrn_reflns_limit_l_min -16
_diffrn_reflns_number 16386
_diffrn_reflns_point_group_measured_fraction_full 0.969
_diffrn_reflns_point_group_measured_fraction_max 0.944
_diffrn_reflns_theta_full 67.684
_diffrn_reflns_theta_max 73.676
_diffrn_reflns_theta_min 4.935
_diffrn_source 'micro-focus sealed X-ray tube'
_diffrn_source_type 'SuperNova (Cu) X-ray Source'
_exptl_absorpt_coefficient_mu 0.731
_exptl_absorpt_correction_T_max 1.00000
_exptl_absorpt_correction_T_min 0.81234
_exptl_absorpt_correction_type multi-scan
_exptl_absorpt_process_details
;
CrysAlisPro 1.171.38.43f (Rigaku Oxford Diffraction, 2015)
Empirical absorption correction using spherical harmonics,
 implemented in SCALE3 ABSPACK scaling algorithm.
;
_exptl_crystal_colour colorless
_exptl_crystal_density_diffrn 1.251
_exptl_crystal_description blocks
_exptl_crystal_F_000 580
_exptl_crystal_size_max 0.28
_exptl_crystal_size_mid 0.25
_exptl_crystal_size_min 0.20
_refine_diff_density_max 0.309
_refine_diff_density_min -0.173
_refine_diff_density_rms 0.036
_refine_ls_abs_structure_details
;
 Flack x determined using 2316 quotients [(I+)-(I-)]/[(I+)+(I-)]
 (Parsons, Flack and Wagner, Acta Cryst. B69 (2013) 249-259).
;
_refine_ls_abs_structure_Flack -0.08(9)
_refine_ls_extinction_method none
_refine_ls_goodness_of_fit_ref 1.024
_refine_ls_hydrogen_treatment constr
_refine_ls_matrix_type full
_refine_ls_number_parameters 360
_refine_ls_number_reflns 5464
_refine_ls_number_restraints 1
_refine_ls_restrained_S_all 1.024
_refine_ls_R_factor_all 0.0331
_refine_ls_R_factor_gt 0.0324
_refine_ls_shift/su_max 0.000
_refine_ls_shift/su_mean 0.000
_refine_ls_structure_factor_coef Fsqd
_refine_ls_weighting_details 'w=1/[\s^2^(Fo^2^)+(0.0515P)^2^+0.1980P] where P=(Fo^2^+2Fc^2^)/3'
_refine_ls_weighting_scheme calc
_refine_ls_wR_factor_gt 0.0849
_refine_ls_wR_factor_ref 0.0857
_reflns_Friedel_coverage 0.812
_reflns_Friedel_fraction_full 0.935
_reflns_Friedel_fraction_max 0.891
_reflns_number_gt 5332
_reflns_number_total 5464
_reflns_threshold_expression 'I > 2\s(I)'
_cod_data_source_file 1920620.cif
_cod_data_source_block zq-29
_cod_original_cell_volume 1435.67(2)
_cod_database_code 1552580
_shelx_shelxl_version_number 2016/6
_shelx_space_group_comment
;
The symmetry employed for this shelxl refinement is uniquely defined
by the following loop, which should always be used as a source of
symmetry information in preference to the above space-group names.
They are only intended as comments.
;
_reflns_odcompleteness_completeness 99.96
_reflns_odcompleteness_iscentric 1
_reflns_odcompleteness_theta 66.97
_olex2_refinement_description
;
1. Fixed Uiso
 At 1.2 times of:
  All C(H) groups, All C(H,H) groups
 At 1.5 times of:
  All C(H,H,H) groups, All O(H) groups
2.a Ternary CH refined with riding coordinates:
 C2(H2), C3(H3a), C4(H4), C7(H7), C13(H13), C14(H14)
2.b Secondary CH2 refined with riding coordinates:
 C1(H1a,H1b), C8(H8a,H8b)
2.c Aromatic/amide H refined with riding coordinates:
 C5(H5), C11(H11), C12(H12), C3'(H3'), C4'(H4'), C5'(H5'), C6'(H6'), C7'(H7')
2.d Idealised Me refined as rotating group:
 C16(H16a,H16b,H16c), C17(H17a,H17b,H17c), C18(H18a,H18b,H18c), C19(H19a,H19b,
 H19c), C20(H20a,H20b,H20c), C9'(H9'a,H9'b,H9'c), C11'(H11a,H11b,H11c)
2.e Idealised tetrahedral OH refined as rotating group:
 O3(H3)
;
_olex2_submission_special_instructions 'No special instructions were received'
_oxdiff_exptl_absorpt_empirical_details
;
Empirical correction (ABSPACK) includes:
- Absorption correction using spherical harmonics
- Frame scaling
;
_oxdiff_exptl_absorpt_empirical_full_max 1.218
_oxdiff_exptl_absorpt_empirical_full_min 0.771

loop_
_space_group_symop_operation_xyz
'x, y, z'
'-x, y+1/2, -z'

loop_
_atom_site_label
_atom_site_type_symbol
_atom_site_fract_x
_atom_site_fract_y
_atom_site_fract_z
_atom_site_U_iso_or_equiv
_atom_site_adp_type
_atom_site_occupancy
_atom_site_site_symmetry_order
_atom_site_calc_flag
_atom_site_refinement_flags_posn
O1 O 0.13428(17) 0.44454(13) 0.82850(10) 0.0249(3) Uani 1 1 d .
O2 O -0.04471(19) 0.42402(14) 0.70904(12) 0.0342(4) Uani 1 1 d .
O3 O 0.1085(2) 0.39443(17) 0.50337(15) 0.0456(5) Uani 1 1 d .
H3 H 0.059751 0.402284 0.552476 0.068 Uiso 1 1 calc GR
O4 O 0.3999(2) 0.64019(17) 0.40072(13) 0.0436(5) Uani 1 1 d .
O5 O 0.48882(16) 0.77329(12) 0.80265(9) 0.0214(3) Uani 1 1 d .
O6 O 0.6105(2) 0.82955(14) 0.94174(11) 0.0339(4) Uani 1 1 d .
O7 O 0.46671(16) 0.46230(12) 0.80409(9) 0.0216(3) Uani 1 1 d .
O8 O 0.65083(17) 0.45858(13) 0.92215(10) 0.0273(3) Uani 1 1 d .
C1 C 0.3547(2) 0.58814(18) 0.92672(13) 0.0227(4) Uani 1 1 d .
H1A H 0.369549 0.517497 0.961763 0.027 Uiso 1 1 calc R
H1B H 0.406757 0.647953 0.962815 0.027 Uiso 1 1 calc R
C2 C 0.1843(2) 0.61535(19) 0.91533(14) 0.0248(4) Uani 1 1 d .
H2 H 0.129005 0.574591 0.964918 0.030 Uiso 1 1 calc R
C3 C 0.1427(2) 0.56669(18) 0.81540(14) 0.0239(4) Uani 1 1 d .
H3A H 0.047444 0.598147 0.788503 0.029 Uiso 1 1 calc R
C4 C 0.2777(2) 0.59672(17) 0.75346(14) 0.0219(4) Uani 1 1 d .
H4 H 0.271444 0.678040 0.739426 0.026 Uiso 1 1 calc R
C5 C 0.2765(2) 0.53592(19) 0.65809(14) 0.0248(4) Uani 1 1 d .
H5 H 0.333434 0.469829 0.654623 0.030 Uiso 1 1 calc R
C6 C 0.2004(2) 0.56892(19) 0.57774(14) 0.0238(4) Uani 1 1 d .
C7 C 0.1990(3) 0.4929(2) 0.48925(16) 0.0319(5) Uani 1 1 d .
H7 H 0.155101 0.535397 0.434072 0.038 Uiso 1 1 calc R
C8 C 0.3593(3) 0.4564(2) 0.46437(15) 0.0309(5) Uani 1 1 d .
H8A H 0.406307 0.417981 0.519835 0.037 Uiso 1 1 calc R
H8B H 0.353471 0.403165 0.410782 0.037 Uiso 1 1 calc R
C9 C 0.4567(3) 0.5560(2) 0.43698(14) 0.0289(5) Uani 1 1 d .
C10 C 0.6282(3) 0.5475(2) 0.45677(14) 0.0289(5) Uani 1 1 d .
C11 C 0.6611(2) 0.55818(19) 0.56591(14) 0.0261(4) Uani 1 1 d .
H11 H 0.729640 0.506264 0.593027 0.031 Uiso 1 1 calc R
C12 C 0.6037(2) 0.63284(18) 0.62676(13) 0.0226(4) Uani 1 1 d .
H12 H 0.525173 0.680294 0.605576 0.027 Uiso 1 1 calc R
C13 C 0.6654(2) 0.64100(18) 0.73048(13) 0.0216(4) Uani 1 1 d .
H13 H 0.718448 0.569706 0.744966 0.026 Uiso 1 1 calc R
C14 C 0.5532(2) 0.65976(16) 0.81157(13) 0.0199(4) Uani 1 1 d .
H14 H 0.612522 0.657978 0.872985 0.024 Uiso 1 1 calc R
C15 C 0.4189(2) 0.57813(16) 0.82308(13) 0.0205(4) Uani 1 1 d .
C16 C 0.1478(3) 0.7417(2) 0.92054(16) 0.0296(5) Uani 1 1 d .
H16A H 0.186057 0.771782 0.981304 0.044 Uiso 1 1 calc GR
H16B H 0.040058 0.752302 0.915434 0.044 Uiso 1 1 calc GR
H16C H 0.194489 0.780525 0.868169 0.044 Uiso 1 1 calc GR
C17 C 0.1081(3) 0.6742(2) 0.56638(15) 0.0323(5) Uani 1 1 d .
H17A H 0.002787 0.654562 0.559233 0.048 Uiso 1 1 calc GR
H17B H 0.138360 0.714735 0.509874 0.048 Uiso 1 1 calc GR
H17C H 0.123670 0.721161 0.622721 0.048 Uiso 1 1 calc GR
C18 C 0.6846(3) 0.4304(2) 0.42450(17) 0.0372(6) Uani 1 1 d .
H18A H 0.793034 0.427366 0.432226 0.056 Uiso 1 1 calc GR
H18B H 0.655540 0.418263 0.357565 0.056 Uiso 1 1 calc GR
H18C H 0.640574 0.372605 0.463574 0.056 Uiso 1 1 calc GR
C19 C 0.7096(3) 0.6409(2) 0.40252(17) 0.0376(6) Uani 1 1 d .
H19A H 0.673490 0.713483 0.423027 0.056 Uiso 1 1 calc GR
H19B H 0.689776 0.632276 0.334008 0.056 Uiso 1 1 calc GR
H19C H 0.816633 0.635647 0.416399 0.056 Uiso 1 1 calc GR
C20 C 0.7845(2) 0.7360(2) 0.73800(15) 0.0281(4) Uani 1 1 d .
H20A H 0.737154 0.807380 0.722668 0.042 Uiso 1 1 calc GR
H20B H 0.862927 0.721483 0.693184 0.042 Uiso 1 1 calc GR
H20C H 0.827591 0.738556 0.802855 0.042 Uiso 1 1 calc GR
C1' C 0.0353(2) 0.38405(19) 0.77363(15) 0.0250(4) Uani 1 1 d .
C2' C 0.0362(2) 0.26239(19) 0.80194(15) 0.0244(4) Uani 1 1 d .
C3' C 0.1266(3) 0.2221(2) 0.87977(15) 0.0274(4) Uani 1 1 d .
H3' H 0.191090 0.271098 0.914239 0.033 Uiso 1 1 calc R
C4' C 0.1195(3) 0.1083(2) 0.90524(18) 0.0341(5) Uani 1 1 d .
H4' H 0.179524 0.080983 0.956873 0.041 Uiso 1 1 calc R
C5' C 0.0237(3) 0.0357(2) 0.85417(18) 0.0365(5) Uani 1 1 d .
H5' H 0.019309 -0.040277 0.871803 0.044 Uiso 1 1 calc R
C6' C -0.0663(3) 0.0751(2) 0.77662(18) 0.0355(5) Uani 1 1 d .
H6' H -0.130372 0.025562 0.742462 0.043 Uiso 1 1 calc R
C7' C -0.0602(3) 0.1884(2) 0.75027(16) 0.0291(5) Uani 1 1 d .
H7' H -0.120163 0.215034 0.698349 0.035 Uiso 1 1 calc R
C8' C 0.5316(3) 0.85107(18) 0.87081(14) 0.0246(4) Uani 1 1 d .
C9' C 0.4693(3) 0.96575(19) 0.84541(15) 0.0314(5) Uani 1 1 d .
H9'A H 0.534829 1.002623 0.801156 0.047 Uiso 1 1 calc GR
H9'B H 0.462986 1.010451 0.903311 0.047 Uiso 1 1 calc GR
H9'C H 0.370040 0.957703 0.815485 0.047 Uiso 1 1 calc GR
C10' C 0.5753(2) 0.41106(18) 0.85975(14) 0.0225(4) Uani 1 1 d .
C11' C 0.5847(3) 0.28869(19) 0.83297(16) 0.0304(5) Uani 1 1 d .
H11A H 0.498960 0.249049 0.857198 0.046 Uiso 1 1 calc GR
H11B H 0.676297 0.256806 0.860878 0.046 Uiso 1 1 calc GR
H11C H 0.584991 0.281540 0.763620 0.046 Uiso 1 1 calc GR

loop_
_atom_site_aniso_label
_atom_site_aniso_U_11
_atom_site_aniso_U_22
_atom_site_aniso_U_33
_atom_site_aniso_U_23
_atom_site_aniso_U_13
_atom_site_aniso_U_12
O1 0.0262(7) 0.0203(7) 0.0275(7) 0.0020(6) -0.0063(5) -0.0007(6)
O2 0.0344(8) 0.0276(9) 0.0395(9) 0.0042(7) -0.0147(7) -0.0008(7)
O3 0.0433(10) 0.0425(11) 0.0506(11) -0.0157(8) -0.0033(8) -0.0145(9)
O4 0.0413(10) 0.0496(12) 0.0399(9) 0.0187(8) 0.0027(7) 0.0090(9)
O5 0.0292(7) 0.0165(7) 0.0180(6) -0.0016(5) -0.0052(5) 0.0026(6)
O6 0.0464(9) 0.0288(9) 0.0254(8) -0.0069(6) -0.0140(7) 0.0053(8)
O7 0.0276(7) 0.0174(7) 0.0193(6) 0.0000(5) -0.0057(5) 0.0040(6)
O8 0.0319(8) 0.0263(8) 0.0229(7) -0.0001(6) -0.0089(6) 0.0034(7)
C1 0.0264(10) 0.0232(10) 0.0184(8) -0.0002(7) -0.0025(7) 0.0023(8)
C2 0.0261(10) 0.0244(11) 0.0237(9) -0.0001(8) -0.0011(7) 0.0003(8)
C3 0.0248(10) 0.0196(10) 0.0270(10) 0.0004(8) -0.0044(7) 0.0026(8)
C4 0.0262(10) 0.0189(10) 0.0202(8) 0.0009(7) -0.0062(7) 0.0020(8)
C5 0.0288(10) 0.0226(10) 0.0226(9) -0.0024(8) -0.0063(7) 0.0015(8)
C6 0.0213(9) 0.0280(11) 0.0220(9) -0.0005(8) -0.0029(7) -0.0024(8)
C7 0.0327(12) 0.0371(13) 0.0250(10) -0.0059(9) -0.0105(8) -0.0009(10)
C8 0.0383(12) 0.0307(12) 0.0233(9) -0.0072(9) -0.0062(8) -0.0021(10)
C9 0.0358(11) 0.0337(12) 0.0171(8) -0.0036(8) -0.0022(8) 0.0024(10)
C10 0.0324(11) 0.0359(13) 0.0181(9) -0.0044(8) -0.0017(8) -0.0006(9)
C11 0.0292(11) 0.0295(11) 0.0194(9) -0.0008(8) -0.0028(7) 0.0009(9)
C12 0.0262(9) 0.0226(10) 0.0185(9) 0.0003(7) -0.0042(7) -0.0005(8)
C13 0.0253(9) 0.0210(10) 0.0181(8) -0.0006(7) -0.0034(7) 0.0015(8)
C14 0.0262(10) 0.0155(9) 0.0176(8) -0.0005(7) -0.0054(7) 0.0037(8)
C15 0.0259(10) 0.0173(10) 0.0180(8) -0.0005(7) -0.0043(7) 0.0036(8)
C16 0.0317(11) 0.0267(12) 0.0301(10) -0.0050(9) -0.0044(8) 0.0061(9)
C17 0.0348(12) 0.0385(13) 0.0230(9) 0.0023(9) -0.0056(8) 0.0086(10)
C18 0.0397(13) 0.0447(15) 0.0268(10) -0.0116(10) -0.0040(9) 0.0077(11)
C19 0.0421(13) 0.0459(15) 0.0247(10) 0.0029(9) -0.0005(9) -0.0063(12)
C20 0.0286(11) 0.0306(11) 0.0247(9) -0.0013(8) -0.0037(8) -0.0022(9)
C1' 0.0227(10) 0.0253(11) 0.0269(10) -0.0008(8) -0.0008(8) -0.0004(8)
C2' 0.0237(10) 0.0233(10) 0.0262(9) -0.0003(8) 0.0025(7) 0.0013(8)
C3' 0.0256(10) 0.0259(11) 0.0305(10) 0.0006(9) -0.0002(8) 0.0032(9)
C4' 0.0358(12) 0.0315(13) 0.0352(11) 0.0076(10) 0.0041(9) 0.0100(10)
C5' 0.0491(14) 0.0222(11) 0.0390(12) 0.0019(9) 0.0120(10) 0.0041(11)
C6' 0.0448(14) 0.0282(12) 0.0337(11) -0.0045(9) 0.0057(9) -0.0057(11)
C7' 0.0319(11) 0.0287(12) 0.0268(10) -0.0024(8) 0.0023(8) -0.0031(9)
C8' 0.0318(11) 0.0221(10) 0.0195(9) -0.0033(8) -0.0034(8) 0.0016(8)
C9' 0.0477(14) 0.0213(11) 0.0248(10) -0.0036(8) -0.0061(9) 0.0042(10)
C10' 0.0266(10) 0.0210(10) 0.0198(9) 0.0039(7) -0.0010(7) 0.0035(8)
C11' 0.0382(12) 0.0229(11) 0.0295(10) -0.0010(8) -0.0060(9) 0.0077(9)

loop_
_atom_type_symbol
_atom_type_description
_atom_type_scat_dispersion_real
_atom_type_scat_dispersion_imag
_atom_type_scat_source
C C 0.0181 0.0091 'International Tables Vol C Tables 4.2.6.8 and 6.1.1.4'
H H 0.0000 0.0000 'International Tables Vol C Tables 4.2.6.8 and 6.1.1.4'
O O 0.0492 0.0322 'International Tables Vol C Tables 4.2.6.8 and 6.1.1.4'

loop_
_geom_angle_atom_site_label_1
_geom_angle_atom_site_label_2
_geom_angle_atom_site_label_3
_geom_angle
C1' O1 C3 119.48(16)
C7 O3 H3 109.5
C8' O5 C14 117.67(14)
C10' O7 C15 121.50(15)
H1A C1 H1B 108.4
C2 C1 H1A 110.1
C2 C1 H1B 110.1
C2 C1 C15 107.90(15)
C15 C1 H1A 110.1
C15 C1 H1B 110.1
C1 C2 H2 109.6
C3 C2 C1 102.54(17)
C3 C2 H2 109.6
C3 C2 C16 111.43(17)
C16 C2 C1 113.90(18)
C16 C2 H2 109.6
O1 C3 C2 105.80(16)
O1 C3 H3A 112.1
O1 C3 C4 110.02(17)
C2 C3 H3A 112.1
C2 C3 C4 104.40(17)
C4 C3 H3A 112.1
C3 C4 H4 107.3
C3 C4 C15 104.19(15)
C5 C4 C3 113.39(17)
C5 C4 H4 107.3
C5 C4 C15 116.94(17)
C15 C4 H4 107.3
C4 C5 H5 117.4
C6 C5 C4 125.3(2)
C6 C5 H5 117.4
C5 C6 C7 119.1(2)
C5 C6 C17 126.03(19)
C17 C6 C7 114.85(17)
O3 C7 C6 111.16(19)
O3 C7 H7 108.3
O3 C7 C8 109.2(2)
C6 C7 H7 108.3
C6 C7 C8 111.48(17)
C8 C7 H7 108.3
C7 C8 H8A 109.2
C7 C8 H8B 109.2
H8A C8 H8B 107.9
C9 C8 C7 112.1(2)
C9 C8 H8A 109.2
C9 C8 H8B 109.2
O4 C9 C8 120.5(2)
O4 C9 C10 121.3(2)
C8 C9 C10 118.1(2)
C9 C10 C18 109.63(19)
C11 C10 C9 108.84(17)
C11 C10 C18 107.85(18)
C19 C10 C9 110.14(19)
C19 C10 C11 110.25(18)
C19 C10 C18 110.1(2)
C10 C11 H11 116.1
C12 C11 C10 127.8(2)
C12 C11 H11 116.1
C11 C12 H12 119.8
C11 C12 C13 120.32(19)
C13 C12 H12 119.8
C12 C13 H13 106.9
C12 C13 C14 118.45(16)
C12 C13 C20 109.41(16)
C14 C13 H13 106.9
C14 C13 C20 107.62(16)
C20 C13 H13 106.9
O5 C14 C13 109.30(15)
O5 C14 H14 106.7
O5 C14 C15 106.47(15)
C13 C14 H14 106.7
C13 C14 C15 120.23(16)
C15 C14 H14 106.7
O7 C15 C1 110.64(15)
O7 C15 C4 104.55(14)
O7 C15 C14 109.82(16)
C1 C15 C4 104.13(16)
C14 C15 C1 110.67(15)
C14 C15 C4 116.73(16)
C2 C16 H16A 109.5
C2 C16 H16B 109.5
C2 C16 H16C 109.5
H16A C16 H16B 109.5
H16A C16 H16C 109.5
H16B C16 H16C 109.5
C6 C17 H17A 109.5
C6 C17 H17B 109.5
C6 C17 H17C 109.5
H17A C17 H17B 109.5
H17A C17 H17C 109.5
H17B C17 H17C 109.5
C10 C18 H18A 109.5
C10 C18 H18B 109.5
C10 C18 H18C 109.5
H18A C18 H18B 109.5
H18A C18 H18C 109.5
H18B C18 H18C 109.5
C10 C19 H19A 109.5
C10 C19 H19B 109.5
C10 C19 H19C 109.5
H19A C19 H19B 109.5
H19A C19 H19C 109.5
H19B C19 H19C 109.5
C13 C20 H20A 109.5
C13 C20 H20B 109.5
C13 C20 H20C 109.5
H20A C20 H20B 109.5
H20A C20 H20C 109.5
H20B C20 H20C 109.5
O1 C1' C2' 111.60(17)
O2 C1' O1 124.0(2)
O2 C1' C2' 124.45(19)
C3' C2' C1' 121.80(19)
C7' C2' C1' 118.14(19)
C7' C2' C3' 120.0(2)
C2' C3' H3' 120.2
C4' C3' C2' 119.5(2)
C4' C3' H3' 120.2
C3' C4' H4' 119.9
C5' C4' C3' 120.2(2)
C5' C4' H4' 119.9
C4' C5' H5' 119.7
C4' C5' C6' 120.6(2)
C6' C5' H5' 119.7
C5' C6' H6' 120.1
C7' C6' C5' 119.8(2)
C7' C6' H6' 120.1
C2' C7' H7' 120.1
C6' C7' C2' 119.8(2)
C6' C7' H7' 120.1
O5 C8' C9' 110.98(16)
O6 C8' O5 123.84(19)
O6 C8' C9' 125.18(19)
C8' C9' H9'A 109.5
C8' C9' H9'B 109.5
C8' C9' H9'C 109.5
H9'A C9' H9'B 109.5
H9'A C9' H9'C 109.5
H9'B C9' H9'C 109.5
O7 C10' C11' 109.71(17)
O8 C10' O7 124.09(19)
O8 C10' C11' 126.19(19)
C10' C11' H11A 109.5
C10' C11' H11B 109.5
C10' C11' H11C 109.5
H11A C11' H11B 109.5
H11A C11' H11C 109.5
H11B C11' H11C 109.5

loop_
_geom_bond_atom_site_label_1
_geom_bond_atom_site_label_2
_geom_bond_distance
O1 C3 1.455(3)
O1 C1' 1.341(3)
O2 C1' 1.213(3)
O3 H3 0.8200
O3 C7 1.427(3)
O4 C9 1.212(3)
O5 C14 1.459(2)
O5 C8' 1.358(2)
O6 C8' 1.208(3)
O7 C15 1.457(2)
O7 C10' 1.350(2)
O8 C10' 1.208(3)
C1 H1A 0.9700
C1 H1B 0.9700
C1 C2 1.541(3)
C1 C15 1.560(3)
C2 H2 0.9800
C2 C3 1.526(3)
C2 C16 1.528(3)
C3 H3A 0.9800
C3 C4 1.532(3)
C4 H4 0.9800
C4 C5 1.498(3)
C4 C15 1.562(2)
C5 H5 0.9300
C5 C6 1.334(3)
C6 C7 1.514(3)
C6 C17 1.491(3)
C7 H7 0.9800
C7 C8 1.529(3)
C8 H8A 0.9700
C8 H8B 0.9700
C8 C9 1.513(3)
C9 C10 1.532(3)
C10 C11 1.528(3)
C10 C18 1.539(3)
C10 C19 1.526(3)
C11 H11 0.9300
C11 C12 1.329(3)
C12 H12 0.9300
C12 C13 1.516(2)
C13 H13 0.9800
C13 C14 1.535(3)
C13 C20 1.538(3)
C14 H14 0.9800
C14 C15 1.540(3)
C16 H16A 0.9600
C16 H16B 0.9600
C16 H16C 0.9600
C17 H17A 0.9600
C17 H17B 0.9600
C17 H17C 0.9600
C18 H18A 0.9600
C18 H18B 0.9600
C18 H18C 0.9600
C19 H19A 0.9600
C19 H19B 0.9600
C19 H19C 0.9600
C20 H20A 0.9600
C20 H20B 0.9600
C20 H20C 0.9600
C1' C2' 1.488(3)
C2' C3' 1.398(3)
C2' C7' 1.397(3)
C3' H3' 0.9300
C3' C4' 1.390(3)
C4' H4' 0.9300
C4' C5' 1.380(4)
C5' H5' 0.9300
C5' C6' 1.389(4)
C6' H6' 0.9300
C6' C7' 1.387(3)
C7' H7' 0.9300
C8' C9' 1.498(3)
C9' H9'A 0.9600
C9' H9'B 0.9600
C9' H9'C 0.9600
C10' C11' 1.493(3)
C11' H11A 0.9600
C11' H11B 0.9600
C11' H11C 0.9600
